data_4026878
loop_
_publ_author_name
'Feng Wu'
'Li-Hui Wu'
'Xin Xiao'
'Yun-Qian Zhang'
'Sai-Feng Xue'
'Zhu Tao'
'Anthony I. Day'

_publ_section_title
;
 Locating the Cyclopentano Cousins of the Cucurbit[n]uril Family
;
_journal_name_full 'Journal of Organic Chemistry'
_journal_page_first 606
_journal_page_last 611
_journal_paper_doi 10.1021/jo2021778
_journal_volume 77
_journal_year 2012
_chemical_formula_sum 'C116 H208 N48 O61'
_chemical_formula_weight 3251.30
_chemical_name_systematic
; 
 ? 
;
_space_group_IT_number 14
_symmetry_cell_setting monoclinic
_symmetry_space_group_name_Hall '-P 2ybc'
_symmetry_space_group_name_H-M 'P 1 21/c 1'
_atom_sites_solution_hydrogens geom
_atom_sites_solution_primary direct
_atom_sites_solution_secondary difmap
_audit_creation_method SHELXL-97
_cell_angle_alpha 90.00
_cell_angle_beta 98.670(2)
_cell_angle_gamma 90.00
_cell_formula_units_Z 1
_cell_length_a 12.6912(5)
_cell_length_b 12.5739(5)
_cell_length_c 23.0762(10)
_cell_measurement_temperature 293(2)
_cell_volume 3640.4(3)
_computing_cell_refinement 'SAINT (Bruker, 2002)'
_computing_data_collection 'SMART (Bruker, 2002)'
_computing_data_reduction SAINT
_computing_molecular_graphics 'Ortep-3 for Windows (Farrugia, 1997)'
_computing_publication_material 'WinGX (Farrugia, 1999)'
_computing_structure_refinement 'SHELXL97 (Sheldrick, 2008)'
_computing_structure_solution 'SHELXS97 (Sheldrick, 2008)'
_diffrn_ambient_temperature 293(2)
_diffrn_measured_fraction_theta_full 0.969
_diffrn_measured_fraction_theta_max 0.969
_diffrn_radiation_monochromator graphite
_diffrn_radiation_source 'fine-focus sealed tube'
_diffrn_radiation_type MoK\a
_diffrn_radiation_wavelength 0.71073
_diffrn_reflns_av_R_equivalents 0.0424
_diffrn_reflns_av_sigmaI/netI 0.0341
_diffrn_reflns_limit_h_max 15
_diffrn_reflns_limit_h_min -16
_diffrn_reflns_limit_k_max 15
_diffrn_reflns_limit_k_min -15
_diffrn_reflns_limit_l_max 29
_diffrn_reflns_limit_l_min -29
_diffrn_reflns_number 41962
_diffrn_reflns_theta_full 27.46
_diffrn_reflns_theta_max 27.46
_diffrn_reflns_theta_min 1.79
_exptl_absorpt_coefficient_mu 0.120
_exptl_absorpt_correction_type none
_exptl_crystal_colour colorless
_exptl_crystal_density_diffrn 1.472
_exptl_crystal_description block
_exptl_crystal_F_000 1704
_exptl_crystal_size_max 0.26
_exptl_crystal_size_mid 0.20
_exptl_crystal_size_min 0.19
_refine_diff_density_max 1.729
_refine_diff_density_min -0.620
_refine_diff_density_rms 0.068
_refine_ls_extinction_method none
_refine_ls_goodness_of_fit_ref 1.058
_refine_ls_hydrogen_treatment mixed
_refine_ls_matrix_type full
_refine_ls_number_parameters 538
_refine_ls_number_reflns 8079
_refine_ls_number_restraints 2
_refine_ls_restrained_S_all 1.061
_refine_ls_R_factor_all 0.0882
_refine_ls_R_factor_gt 0.0655
_refine_ls_shift/su_max 2.299
_refine_ls_shift/su_mean 0.048
_refine_ls_structure_factor_coef Fsqd
_refine_ls_weighting_details 'calc w=1/[\s^2^(Fo^2^)+(0.0949P)^2^+3.5096P] where P=(Fo^2^+2Fc^2^)/3'
_refine_ls_weighting_scheme calc
_refine_ls_wR_factor_gt 0.1769
_refine_ls_wR_factor_ref 0.1948
_reflns_number_gt 5905
_reflns_number_total 8079
_reflns_threshold_expression >2sigma(I)
_cod_data_source_file jo2021778_si_006.cif
_cod_data_source_block shelxl
_cod_original_sg_symbol_H-M 'P 21/c'
_cod_database_code 4026878

loop_
_symmetry_equiv_pos_as_xyz
'x, y, z'
'-x, y+1/2, -z+1/2'
'-x, -y, -z'
'x, -y-1/2, z-1/2'

loop_
_atom_site_label
_atom_site_type_symbol
_atom_site_fract_x
_atom_site_fract_y
_atom_site_fract_z
_atom_site_U_iso_or_equiv
_atom_site_adp_type
_atom_site_occupancy
_atom_site_symmetry_multiplicity
_atom_site_calc_flag
_atom_site_refinement_flags
C1 C 0.35241(19) 0.2087(2) -0.15327(10) 0.0263(5) Uani 1 1 d .
C2 C 0.48277(19) 0.3414(2) -0.12909(10) 0.0260(5) Uani 1 1 d .
C3 C 0.38192(19) 0.3686(2) -0.09991(10) 0.0258(5) Uani 1 1 d .
C4 C 0.5310(2) 0.34934(19) -0.02687(10) 0.0270(5) Uani 1 1 d .
C5 C 0.20236(19) 0.2698(2) -0.10514(10) 0.0283(5) Uani 1 1 d .
H5A H 0.1621 0.2260 -0.1352 0.034 Uiso 1 1 calc R
H5B H 0.1702 0.3400 -0.1078 0.034 Uiso 1 1 calc R
C6 C 0.3648(2) 0.4030(2) 0.00776(10) 0.0286(5) Uani 1 1 d .
H6A H 0.3144 0.4579 -0.0074 0.034 Uiso 1 1 calc R
H6B H 0.4140 0.4337 0.0396 0.034 Uiso 1 1 calc R
C7 C 0.16019(19) 0.1221(2) -0.04260(10) 0.0279(5) Uani 1 1 d .
C8 C 0.2007(2) 0.2846(2) 0.00651(10) 0.0274(5) Uani 1 1 d .
C9 C 0.1728(2) 0.1989(2) 0.05139(10) 0.0283(5) Uani 1 1 d .
C10 C 0.3422(2) 0.2710(2) 0.08394(10) 0.0288(5) Uani 1 1 d .
C11 C 0.11768(19) 0.0025(2) 0.03482(11) 0.0301(5) Uani 1 1 d .
H11A H 0.0861 -0.0375 0.0006 0.036 Uiso 1 1 calc R
H11B H 0.0620 0.0158 0.0584 0.036 Uiso 1 1 calc R
C12 C 0.2793(2) 0.1406(2) 0.15070(10) 0.0301(5) Uani 1 1 d .
H12A H 0.3340 0.1759 0.1779 0.036 Uiso 1 1 calc R
H12B H 0.2126 0.1479 0.1660 0.036 Uiso 1 1 calc R
C13 C 0.22775(19) -0.1579(2) 0.04634(10) 0.0277(5) Uani 1 1 d .
C14 C 0.22838(19) -0.0548(2) 0.13162(10) 0.0264(5) Uani 1 1 d .
C15 C 0.29298(19) -0.1598(2) 0.14734(10) 0.0263(5) Uani 1 1 d .
C16 C 0.40532(19) -0.0114(2) 0.17019(9) 0.0256(5) Uani 1 1 d .
C17 C 0.51514(19) 0.1870(2) -0.19845(10) 0.0282(5) Uani 1 1 d .
H17A H 0.5462 0.2397 -0.2216 0.034 Uiso 1 1 calc R
H17B H 0.4678 0.1429 -0.2254 0.034 Uiso 1 1 calc R
C18 C 0.6786(2) 0.3217(2) -0.08313(11) 0.0306(5) Uani 1 1 d .
H18A H 0.6936 0.3653 -0.1156 0.037 Uiso 1 1 calc R
H18B H 0.7186 0.3506 -0.0475 0.037 Uiso 1 1 calc R
C19 C 0.4959(2) 0.4348(2) -0.17023(11) 0.0337(6) Uani 1 1 d .
H19A H 0.5433 0.4884 -0.1506 0.040 Uiso 1 1 calc R
H19B H 0.5235 0.4108 -0.2050 0.040 Uiso 1 1 calc R
C20 C 0.3831(2) 0.4774(2) -0.18571(11) 0.0369(6) Uani 1 1 d .
H20A H 0.3409 0.4326 -0.2146 0.044 Uiso 1 1 calc R
H20B H 0.3834 0.5493 -0.2009 0.044 Uiso 1 1 calc R
C21 C 0.3398(2) 0.4750(2) -0.12715(11) 0.0332(6) Uani 1 1 d .
H21A H 0.2625 0.4767 -0.1333 0.040 Uiso 1 1 calc R
H21B H 0.3667 0.5344 -0.1025 0.040 Uiso 1 1 calc R
C22 C 0.1156(2) 0.3724(2) 0.00557(12) 0.0364(6) Uani 1 1 d .
H22A H 0.1404 0.4292 0.0327 0.044 Uiso 1 1 calc R
H22B H 0.0969 0.4019 -0.0335 0.044 Uiso 1 1 calc R
C23 C 0.0214(2) 0.3140(3) 0.02467(13) 0.0430(7) Uani 1 1 d .
H23A H -0.0170 0.2735 -0.0075 0.052 Uiso 1 1 calc R
H23B H -0.0274 0.3636 0.0389 0.052 Uiso 1 1 calc R
C24 C 0.0724(2) 0.2402(2) 0.07390(12) 0.0364(6) Uani 1 1 d .
H24A H 0.0249 0.1822 0.0799 0.044 Uiso 1 1 calc R
H24B H 0.0908 0.2789 0.1104 0.044 Uiso 1 1 calc R
C25 C 0.1346(2) -0.0597(2) 0.16655(12) 0.0390(6) Uani 1 1 d .
H25A H 0.1505 -0.0205 0.2030 0.047 Uiso 1 1 calc R
H25B H 0.0703 -0.0309 0.1439 0.047 Uiso 1 1 calc R
C26 C 0.1223(3) -0.1761(4) 0.17794(19) 0.0683(11) Uani 1 1 d .
H26A H 0.0845 -0.2115 0.1436 0.082 Uiso 1 1 calc R
H26B H 0.0837 -0.1873 0.2107 0.082 Uiso 1 1 calc R
C27 C 0.2361(2) -0.2174(2) 0.19219(12) 0.0371(6) Uani 1 1 d .
H27A H 0.2670 -0.1990 0.2320 0.045 Uiso 1 1 d R
H27B H 0.2391 -0.2939 0.1874 0.045 Uiso 1 1 d R
C28 C 0.4692(5) 0.4014(3) 0.4741(2) 0.0841(14) Uani 1 1 d .
H28A H 0.4184 0.3432 0.4708 0.101 Uiso 1 1 calc R
H28B H 0.5214 0.3866 0.4485 0.101 Uiso 1 1 calc R
C29 C 0.4802(7) 0.5894(5) 0.4679(3) 0.118(2) Uani 1 1 d .
H29A H 0.5340 0.5880 0.4422 0.142 Uiso 1 1 calc R
H29B H 0.4364 0.6519 0.4581 0.142 Uiso 1 1 calc R
N1 N 0.45245(16) 0.24166(17) -0.16009(8) 0.0268(4) Uani 1 1 d .
N2 N 0.31053(16) 0.27901(17) -0.11745(8) 0.0273(4) Uani 1 1 d .
N3 N 0.56597(16) 0.32920(17) -0.07936(8) 0.0281(5) Uani 1 1 d .
N4 N 0.42383(17) 0.37098(17) -0.03806(8) 0.0276(4) Uani 1 1 d .
N5 N 0.19245(17) 0.22489(17) -0.04831(8) 0.0281(5) Uani 1 1 d .
N6 N 0.15410(17) 0.10316(17) 0.01553(9) 0.0291(5) Uani 1 1 d .
N7 N 0.30724(17) 0.31694(17) 0.03076(8) 0.0287(5) Uani 1 1 d .
N8 N 0.26955(17) 0.19492(17) 0.09454(8) 0.0291(5) Uani 1 1 d .
N9 N 0.19838(16) -0.06264(17) 0.06831(8) 0.0281(5) Uani 1 1 d .
N10 N 0.30553(16) 0.02840(17) 0.14894(8) 0.0284(5) Uani 1 1 d .
N11 N 0.39985(16) -0.12058(17) 0.16871(8) 0.0274(5) Uani 1 1 d .
N12 N 0.28470(17) -0.21455(17) 0.09128(9) 0.0285(5) Uani 1 1 d .
O1 O 0.30602(14) 0.13109(15) -0.17702(8) 0.0352(4) Uani 1 1 d .
O2 O 0.13661(15) 0.05848(16) -0.08227(8) 0.0375(5) Uani 1 1 d .
O1W O 0.62604(18) 0.2465(2) 0.17046(10) 0.0561(6) Uani 1 1 d .
H1 H 0.5592 0.2546 0.1495 0.084 Uiso 1 1 d R
H2 H 0.6377 0.1781 0.1847 0.084 Uiso 1 1 d R
O3 O 0.20383(15) -0.18737(16) -0.00432(8) 0.0372(4) Uani 1 1 d .
O2W O 0.8043(2) 0.2801(2) 0.11762(10) 0.0601(7) Uani 1 1 d .
H3 H 0.7384 0.2742 0.1306 0.090 Uiso 1 1 d R
H4 H 0.7865 0.2675 0.0792 0.090 Uiso 1 1 d R
O4 O 0.58662(15) 0.35209(15) 0.02099(7) 0.0346(4) Uani 1 1 d .
O3W O 0.2846(2) 0.5596(2) 0.26059(14) 0.0758(8) Uani 1 1 d .
H5 H 0.3155 0.5041 0.2778 0.114 Uiso 1 1 d R
H6 H 0.2572 0.5204 0.2279 0.114 Uiso 1 1 d R
O5 O 0.42264(15) 0.29503(16) 0.11706(8) 0.0378(5) Uani 1 1 d .
O4W O 0.1198(2) 0.5899(2) 0.32668(11) 0.0631(7) Uani 1 1 d .
H7 H 0.1347 0.5410 0.3540 0.095 Uiso 1 1 d R
H8 H 0.1493 0.6581 0.3506 0.095 Uiso 1 1 d R
O6 O 0.48331(14) 0.04149(15) 0.18877(7) 0.0328(4) Uani 1 1 d .
O5W O 0.0494(3) 0.1066(3) 0.26863(14) 0.0773(9) Uani 1 1 d .
O7 O 0.4158(5) 0.4981(7) 0.4573(3) 0.198(3) Uani 1 1 d .
O6W O 0.1287(3) 0.3004(3) 0.23863(16) 0.0899(11) Uani 1 1 d .
O7W O 0.9652(3) 0.4219(5) 0.1668(3) 0.155(2) Uani 1 1 d .
H9 H 0.9377 0.4859 0.1859 0.233 Uiso 1 1 d R
H10 H 0.9046 0.3779 0.1516 0.233 Uiso 1 1 d R
O8W O 0.1902(5) 0.4861(4) 0.1458(2) 0.164(2) Uani 1 1 d .
H11 H 0.1580 0.4400 0.1546 0.246 Uiso 1 1 d R
H12 H 0.2287 0.5046 0.1827 0.246 Uiso 1 1 d R
O9W O -0.012(3) 0.558(2) 0.1392(18) 0.32(2) Uani 0.25 1 d PD
H6A H 0.096(2) 0.339(2) 0.2598(12) 0.011(7) Uiso 1 1 d .
H5B H 0.066(4) 0.167(4) 0.2583(19) 0.067(14) Uiso 1 1 d .
H6B H 0.188(6) 0.340(5) 0.270(3) 0.14(2) Uiso 1 1 d .
H5A H -0.004(5) 0.108(5) 0.237(3) 0.12(2) Uiso 1 1 d .
H9B H 0.043(2) 0.588(2) 0.1222(12) 0.020(7) Uiso 1 1 d .
H9A H -0.0622(17) 0.482(2) 0.1341(9) 0.000(5) Uiso 1 1 d D

loop_
_atom_site_aniso_label
_atom_site_aniso_U_11
_atom_site_aniso_U_22
_atom_site_aniso_U_33
_atom_site_aniso_U_23
_atom_site_aniso_U_13
_atom_site_aniso_U_12
C1 0.0273(12) 0.0265(13) 0.0237(11) 0.0000(9) -0.0006(9) 0.0035(10)
C2 0.0300(13) 0.0256(13) 0.0220(10) -0.0009(9) 0.0024(9) -0.0009(10)
C3 0.0304(13) 0.0244(13) 0.0221(10) -0.0008(9) 0.0020(9) 0.0004(10)
C4 0.0352(13) 0.0203(12) 0.0245(11) 0.0001(9) 0.0018(9) -0.0032(10)
C5 0.0271(12) 0.0343(14) 0.0224(11) 0.0003(10) 0.0001(9) 0.0034(10)
C6 0.0353(13) 0.0263(13) 0.0242(11) -0.0031(9) 0.0049(9) -0.0026(10)
C7 0.0222(12) 0.0338(14) 0.0267(11) 0.0004(10) 0.0003(9) 0.0041(10)
C8 0.0292(13) 0.0290(14) 0.0238(11) -0.0003(9) 0.0030(9) 0.0043(10)
C9 0.0286(13) 0.0311(14) 0.0246(11) 0.0005(10) 0.0024(9) 0.0034(10)
C10 0.0321(13) 0.0285(14) 0.0253(11) -0.0029(9) 0.0030(10) 0.0025(10)
C11 0.0238(12) 0.0333(15) 0.0313(12) 0.0025(10) -0.0022(9) -0.0010(10)
C12 0.0374(14) 0.0309(14) 0.0213(10) -0.0014(10) 0.0024(9) 0.0036(11)
C13 0.0234(12) 0.0319(14) 0.0266(11) 0.0008(10) 0.0003(9) -0.0055(10)
C14 0.0236(12) 0.0301(14) 0.0254(11) 0.0004(9) 0.0037(9) 0.0012(9)
C15 0.0247(12) 0.0289(13) 0.0246(11) 0.0009(9) 0.0016(9) -0.0010(10)
C16 0.0284(12) 0.0310(14) 0.0178(10) -0.0010(9) 0.0048(9) 0.0003(10)
C17 0.0284(13) 0.0345(14) 0.0207(10) -0.0026(9) 0.0003(9) 0.0050(10)
C18 0.0303(13) 0.0263(14) 0.0338(12) -0.0031(10) 0.0000(10) -0.0046(10)
C19 0.0432(15) 0.0316(15) 0.0267(12) 0.0024(10) 0.0066(10) -0.0031(11)
C20 0.0530(17) 0.0290(15) 0.0269(12) 0.0061(10) 0.0009(11) 0.0060(12)
C21 0.0430(15) 0.0259(14) 0.0297(12) 0.0013(10) 0.0018(11) 0.0064(11)
C22 0.0400(15) 0.0345(15) 0.0349(13) 0.0021(11) 0.0068(11) 0.0128(12)
C23 0.0335(15) 0.0486(19) 0.0477(16) 0.0029(14) 0.0086(12) 0.0128(13)
C24 0.0336(14) 0.0402(16) 0.0377(14) 0.0010(12) 0.0125(11) 0.0053(12)
C25 0.0294(14) 0.0515(19) 0.0381(14) 0.0047(12) 0.0122(11) 0.0043(12)
C26 0.058(2) 0.081(3) 0.070(2) 0.011(2) 0.0266(19) -0.009(2)
C27 0.0415(16) 0.0381(16) 0.0330(13) 0.0076(11) 0.0091(11) -0.0040(12)
C28 0.126(4) 0.039(2) 0.081(3) -0.014(2) -0.004(3) -0.002(2)
C29 0.191(7) 0.072(4) 0.095(4) 0.001(3) 0.026(4) 0.001(4)
N1 0.0263(10) 0.0281(11) 0.0259(9) -0.0045(8) 0.0035(8) 0.0009(8)
N2 0.0289(11) 0.0272(11) 0.0256(9) -0.0031(8) 0.0038(8) -0.0006(8)
N3 0.0279(11) 0.0308(12) 0.0245(9) -0.0019(8) 0.0005(8) -0.0008(8)
N4 0.0333(11) 0.0285(11) 0.0203(9) -0.0016(8) 0.0017(8) 0.0001(9)
N5 0.0305(11) 0.0305(12) 0.0232(9) -0.0009(8) 0.0034(8) 0.0003(9)
N6 0.0301(11) 0.0300(12) 0.0264(10) 0.0006(8) 0.0020(8) -0.0002(9)
N7 0.0300(11) 0.0324(12) 0.0230(9) -0.0001(8) 0.0013(8) -0.0036(9)
N8 0.0321(11) 0.0318(12) 0.0224(9) 0.0017(8) 0.0008(8) 0.0011(9)
N9 0.0263(10) 0.0298(12) 0.0261(10) 0.0015(8) -0.0025(8) 0.0018(8)
N10 0.0290(11) 0.0282(12) 0.0264(10) -0.0008(8) -0.0011(8) -0.0003(8)
N11 0.0247(10) 0.0297(12) 0.0263(9) -0.0016(8) -0.0009(8) 0.0017(8)
N12 0.0292(11) 0.0280(12) 0.0271(10) -0.0015(8) 0.0004(8) 0.0003(8)
O1 0.0318(10) 0.0316(10) 0.0409(10) -0.0112(8) 0.0018(8) -0.0007(8)
O2 0.0432(11) 0.0388(11) 0.0290(9) -0.0071(8) 0.0004(8) -0.0048(8)
O1W 0.0474(13) 0.0616(16) 0.0557(13) -0.0010(11) -0.0038(10) 0.0119(11)
O3 0.0410(11) 0.0399(11) 0.0280(9) -0.0050(8) -0.0034(8) -0.0015(8)
O2W 0.0556(14) 0.0805(18) 0.0420(12) -0.0150(11) 0.0006(10) 0.0021(13)
O4 0.0388(10) 0.0358(11) 0.0264(8) -0.0018(7) -0.0037(7) -0.0026(8)
O3W 0.0734(18) 0.0585(17) 0.097(2) 0.0414(15) 0.0168(15) 0.0210(14)
O5 0.0387(11) 0.0415(12) 0.0301(9) 0.0014(8) -0.0045(8) -0.0053(8)
O4W 0.0587(15) 0.0624(16) 0.0647(15) 0.0261(13) -0.0026(12) -0.0085(12)
O6 0.0306(10) 0.0358(11) 0.0306(9) -0.0039(7) 0.0000(7) -0.0054(8)
O5W 0.096(2) 0.059(2) 0.0699(19) -0.0003(15) -0.0116(17) -0.0050(17)
O7 0.157(5) 0.208(7) 0.225(7) -0.074(6) 0.019(5) -0.020(5)
O6W 0.098(3) 0.085(3) 0.077(2) 0.0047(19) -0.018(2) -0.022(2)
O7W 0.080(3) 0.188(5) 0.185(5) -0.115(4) -0.020(3) 0.022(3)
O8W 0.232(6) 0.149(4) 0.136(4) -0.055(3) 0.112(4) -0.103(4)
O9W 0.47(6) 0.21(3) 0.26(4) 0.10(3) 0.03(4) 0.03(4)

loop_
_atom_type_symbol
_atom_type_description
_atom_type_scat_dispersion_real
_atom_type_scat_dispersion_imag
_atom_type_scat_source
C C 0.0033 0.0016 'International Tables Vol C Tables 4.2.6.8 and 6.1.1.4'
H H 0.0000 0.0000 'International Tables Vol C Tables 4.2.6.8 and 6.1.1.4'
N N 0.0061 0.0033 'International Tables Vol C Tables 4.2.6.8 and 6.1.1.4'
O O 0.0106 0.0060 'International Tables Vol C Tables 4.2.6.8 and 6.1.1.4'

loop_
_geom_angle_atom_site_label_1
_geom_angle_atom_site_label_2
_geom_angle_atom_site_label_3
_geom_angle
_geom_angle_site_symmetry_1
_geom_angle_site_symmetry_3
O1 C1 N1 125.6(2) . .
O1 C1 N2 125.4(2) . .
N1 C1 N2 109.0(2) . .
N3 C2 N1 113.8(2) . .
N3 C2 C19 116.0(2) . .
N1 C2 C19 113.43(19) . .
N3 C2 C3 103.16(17) . .
N1 C2 C3 102.98(19) . .
C19 C2 C3 105.6(2) . .
N4 C3 N2 114.12(19) . .
N4 C3 C21 116.0(2) . .
N2 C3 C21 113.2(2) . .
N4 C3 C2 103.01(18) . .
N2 C3 C2 102.94(18) . .
C21 C3 C2 105.6(2) . .
O4 C4 N4 126.0(2) . .
O4 C4 N3 125.7(2) . .
N4 C4 N3 108.25(19) . .
N2 C5 N5 114.98(19) . .
N2 C5 H5A 108.5 . .
N5 C5 H5A 108.5 . .
N2 C5 H5B 108.5 . .
N5 C5 H5B 108.5 . .
H5A C5 H5B 107.5 . .
N4 C6 N7 114.0(2) . .
N4 C6 H6A 108.8 . .
N7 C6 H6A 108.8 . .
N4 C6 H6B 108.8 . .
N7 C6 H6B 108.8 . .
H6A C6 H6B 107.7 . .
O2 C7 N5 126.2(2) . .
O2 C7 N6 125.1(2) . .
N5 C7 N6 108.6(2) . .
N7 C8 N5 114.9(2) . .
N7 C8 C22 114.6(2) . .
N5 C8 C22 113.4(2) . .
N7 C8 C9 103.24(18) . .
N5 C8 C9 103.0(2) . .
C22 C8 C9 105.8(2) . .
N6 C9 N8 113.9(2) . .
N6 C9 C24 113.4(2) . .
N8 C9 C24 115.8(2) . .
N6 C9 C8 103.02(18) . .
N8 C9 C8 102.91(19) . .
C24 C9 C8 105.8(2) . .
O5 C10 N7 125.9(2) . .
O5 C10 N8 125.6(2) . .
N7 C10 N8 108.5(2) . .
N6 C11 N9 115.4(2) . .
N6 C11 H11A 108.4 . .
N9 C11 H11A 108.4 . .
N6 C11 H11B 108.4 . .
N9 C11 H11B 108.4 . .
H11A C11 H11B 107.5 . .
N10 C12 N8 114.9(2) . .
N10 C12 H12A 108.5 . .
N8 C12 H12A 108.5 . .
N10 C12 H12B 108.6 . .
N8 C12 H12B 108.6 . .
H12A C12 H12B 107.5 . .
O3 C13 N12 126.4(2) . .
O3 C13 N9 125.2(2) . .
N12 C13 N9 108.4(2) . .
N10 C14 N9 112.95(19) . .
N10 C14 C25 115.5(2) . .
N9 C14 C25 114.7(2) . .
N10 C14 C15 103.66(18) . .
N9 C14 C15 102.91(18) . .
C25 C14 C15 105.3(2) . .
N12 C15 N11 113.55(19) . .
N12 C15 C27 113.5(2) . .
N11 C15 C27 116.2(2) . .
N12 C15 C14 103.16(18) . .
N11 C15 C14 102.77(19) . .
C27 C15 C14 105.8(2) . .
O6 C16 N11 126.2(2) . .
O6 C16 N10 125.5(2) . .
N11 C16 N10 108.2(2) . .
N1 C17 N11 114.90(19) . 3_655
N1 C17 H17A 108.5 . .
N11 C17 H17A 108.5 3_655 .
N1 C17 H17B 108.5 . .
N11 C17 H17B 108.5 3_655 .
H17A C17 H17B 107.5 . .
N12 C18 N3 114.2(2) 3_655 .
N12 C18 H18A 108.7 3_655 .
N3 C18 H18A 108.7 . .
N12 C18 H18B 108.7 3_655 .
N3 C18 H18B 108.7 . .
H18A C18 H18B 107.6 . .
C20 C19 C2 103.3(2) . .
C20 C19 H19A 111.1 . .
C2 C19 H19A 111.1 . .
C20 C19 H19B 111.1 . .
C2 C19 H19B 111.1 . .
H19A C19 H19B 109.1 . .
C19 C20 C21 103.6(2) . .
C19 C20 H20A 111.0 . .
C21 C20 H20A 111.0 . .
C19 C20 H20B 111.0 . .
C21 C20 H20B 111.0 . .
H20A C20 H20B 109.0 . .
C20 C21 C3 103.2(2) . .
C20 C21 H21A 111.1 . .
C3 C21 H21A 111.1 . .
C20 C21 H21B 111.1 . .
C3 C21 H21B 111.1 . .
H21A C21 H21B 109.1 . .
C23 C22 C8 103.3(2) . .
C23 C22 H22A 111.1 . .
C8 C22 H22A 111.1 . .
C23 C22 H22B 111.1 . .
C8 C22 H22B 111.1 . .
H22A C22 H22B 109.1 . .
C22 C23 C24 104.1(2) . .
C22 C23 H23A 110.9 . .
C24 C23 H23A 110.9 . .
C22 C23 H23B 110.9 . .
C24 C23 H23B 110.9 . .
H23A C23 H23B 109.0 . .
C23 C24 C9 103.5(2) . .
C23 C24 H24A 111.1 . .
C9 C24 H24A 111.1 . .
C23 C24 H24B 111.1 . .
C9 C24 H24B 111.1 . .
H24A C24 H24B 109.0 . .
C26 C25 C14 103.9(2) . .
C26 C25 H25A 111.0 . .
C14 C25 H25A 111.0 . .
C26 C25 H25B 111.0 . .
C14 C25 H25B 111.0 . .
H25A C25 H25B 109.0 . .
C25 C26 C27 104.5(3) . .
C25 C26 H26A 110.9 . .
C27 C26 H26A 110.9 . .
C25 C26 H26B 110.9 . .
C27 C26 H26B 110.8 . .
H26A C26 H26B 108.9 . .
C26 C27 C15 102.8(2) . .
C26 C27 H27A 111.0 . .
C15 C27 H27A 111.2 . .
C26 C27 H27B 111.5 . .
C15 C27 H27B 111.2 . .
H27A C27 H27B 109.1 . .
C29 C28 O7 108.8(5) 3_666 .
C29 C28 H28A 109.9 3_666 .
O7 C28 H28A 109.9 . .
C29 C28 H28B 109.9 3_666 .
O7 C28 H28B 109.9 . .
H28A C28 H28B 108.3 . .
C28 C29 O7 113.8(6) 3_666 .
C28 C29 H29A 108.8 3_666 .
O7 C29 H29A 108.8 . .
C28 C29 H29B 108.8 3_666 .
O7 C29 H29B 108.8 . .
H29A C29 H29B 107.7 . .
C1 N1 C17 122.1(2) . .
C1 N1 C2 112.52(19) . .
C17 N1 C2 125.1(2) . .
C1 N2 C5 122.2(2) . .
C1 N2 C3 112.5(2) . .
C5 N2 C3 124.9(2) . .
C4 N3 C2 112.7(2) . .
C4 N3 C18 121.2(2) . .
C2 N3 C18 124.7(2) . .
C4 N4 C6 121.77(19) . .
C4 N4 C3 112.84(19) . .
C6 N4 C3 125.1(2) . .
C7 N5 C5 121.5(2) . .
C7 N5 C8 112.67(19) . .
C5 N5 C8 125.3(2) . .
C7 N6 C11 121.4(2) . .
C7 N6 C9 112.4(2) . .
C11 N6 C9 125.6(2) . .
C10 N7 C8 112.8(2) . .
C10 N7 C6 122.0(2) . .
C8 N7 C6 124.3(2) . .
C10 N8 C12 121.0(2) . .
C10 N8 C9 111.8(2) . .
C12 N8 C9 125.1(2) . .
C13 N9 C11 120.5(2) . .
C13 N9 C14 112.65(19) . .
C11 N9 C14 123.8(2) . .
C16 N10 C14 112.5(2) . .
C16 N10 C12 123.0(2) . .
C14 N10 C12 124.2(2) . .
C16 N11 C17 122.1(2) . 3_655
C16 N11 C15 112.8(2) . .
C17 N11 C15 123.5(2) 3_655 .
C13 N12 C18 121.9(2) . 3_655
C13 N12 C15 112.7(2) . .
C18 N12 C15 125.1(2) 3_655 .
H1 O1W H2 112.1 . .
H3 O2W H4 101.6 . .
H5 O3W H6 91.9 . .
H7 O4W H8 99.8 . .
H5B O5W H5A 86(4) . .
C29 O7 C28 114.3(6) . .
H6A O6W H6B 73(4) . .
H9 O7W H10 107.9 . .
H11 O8W H12 100.1 . .
H9B O9W H9A 138(6) . .

loop_
_geom_bond_atom_site_label_1
_geom_bond_atom_site_label_2
_geom_bond_distance
_geom_bond_site_symmetry_2
C1 O1 1.226(3) .
C1 N1 1.367(3) .
C1 N2 1.371(3) .
C2 N3 1.446(3) .
C2 N1 1.466(3) .
C2 C19 1.535(3) .
C2 C3 1.571(3) .
C3 N4 1.446(3) .
C3 N2 1.464(3) .
C3 C21 1.538(3) .
C4 O4 1.219(3) .
C4 N4 1.372(3) .
C4 N3 1.375(3) .
C5 N2 1.448(3) .
C5 N5 1.451(3) .
C5 H5A 0.9700 .
C5 H5B 0.9700 .
C6 N4 1.442(3) .
C6 N7 1.450(3) .
C6 H6A 0.9700 .
C6 H6B 0.9700 .
C7 O2 1.219(3) .
C7 N5 1.368(3) .
C7 N6 1.376(3) .
C8 N7 1.442(3) .
C8 N5 1.461(3) .
C8 C22 1.542(3) .
C8 C9 1.571(3) .
C9 N6 1.460(3) .
C9 N8 1.460(3) .
C9 C24 1.537(4) .
C10 O5 1.217(3) .
C10 N7 1.368(3) .
C10 N8 1.376(3) .
C11 N6 1.441(3) .
C11 N9 1.442(3) .
C11 H11A 0.9700 .
C11 H11B 0.9700 .
C12 N10 1.452(3) .
C12 N8 1.453(3) .
C12 H12A 0.9700 .
C12 H12B 0.9700 .
C13 O3 1.220(3) .
C13 N12 1.371(3) .
C13 N9 1.374(3) .
C14 N10 1.447(3) .
C14 N9 1.456(3) .
C14 C25 1.537(3) .
C14 C15 1.568(3) .
C15 N12 1.455(3) .
C15 N11 1.457(3) .
C15 C27 1.530(3) .
C16 O6 1.216(3) .
C16 N11 1.375(3) .
C16 N10 1.381(3) .
C17 N1 1.450(3) .
C17 N11 1.452(3) 3_655
C17 H17A 0.9700 .
C17 H17B 0.9700 .
C18 N12 1.447(3) 3_655
C18 N3 1.448(3) .
C18 H18A 0.9700 .
C18 H18B 0.9700 .
C19 C20 1.520(4) .
C19 H19A 0.9700 .
C19 H19B 0.9700 .
C20 C21 1.534(4) .
C20 H20A 0.9700 .
C20 H20B 0.9700 .
C21 H21A 0.9700 .
C21 H21B 0.9700 .
C22 C23 1.524(4) .
C22 H22A 0.9700 .
C22 H22B 0.9700 .
C23 C24 1.532(4) .
C23 H23A 0.9700 .
C23 H23B 0.9700 .
C24 H24A 0.9700 .
C24 H24B 0.9700 .
C25 C26 1.499(5) .
C25 H25A 0.9700 .
C25 H25B 0.9700 .
C26 C27 1.524(5) .
C26 H26A 0.9700 .
C26 H26B 0.9700 .
C27 H27A 0.9699 .
C27 H27B 0.9700 .
C28 C29 1.398(7) 3_666
C28 O7 1.417(8) .
C28 H28A 0.9700 .
C28 H28B 0.9700 .
C29 C28 1.398(7) 3_666
C29 O7 1.410(8) .
C29 H29A 0.9700 .
C29 H29B 0.9700 .
N11 C17 1.452(3) 3_655
N12 C18 1.447(3) 3_655
O1W H1 0.9168 .
O1W H2 0.9247 .
O2W H3 0.9330 .
O2W H4 0.8943 .
O3W H5 0.8664 .
O3W H6 0.9246 .
O4W H7 0.8808 .
O4W H8 1.0577 .
O5W H5B 0.83(5) .
O5W H5A 0.92(6) .
O6W H6A 0.84(3) .
O6W H6B 1.08(7) .
O7W H9 1.0041 .
O7W H10 0.9698 .
O8W H11 0.7546 .
O8W H12 0.9440 .
O9W H9B 0.93(4) .
O9W H9A 1.138(14) .

loop_
_geom_torsion_atom_site_label_1
_geom_torsion_atom_site_label_2
_geom_torsion_atom_site_label_3
_geom_torsion_atom_site_label_4
_geom_torsion
_geom_torsion_site_symmetry_1
_geom_torsion_site_symmetry_4
N3 C2 C3 N4 1.7(2) . .
N1 C2 C3 N4 120.28(19) . .
C19 C2 C3 N4 -120.5(2) . .
N3 C2 C3 N2 -117.23(19) . .
N1 C2 C3 N2 1.4(2) . .
C19 C2 C3 N2 120.6(2) . .
N3 C2 C3 C21 123.8(2) . .
N1 C2 C3 C21 -117.5(2) . .
C19 C2 C3 C21 1.7(2) . .
N7 C8 C9 N6 -119.3(2) . .
N5 C8 C9 N6 0.6(2) . .
C22 C8 C9 N6 119.9(2) . .
N7 C8 C9 N8 -0.6(2) . .
N5 C8 C9 N8 119.4(2) . .
C22 C8 C9 N8 -121.4(2) . .
N7 C8 C9 C24 121.4(2) . .
N5 C8 C9 C24 -118.7(2) . .
C22 C8 C9 C24 0.6(3) . .
N10 C14 C15 N12 -121.11(19) . .
N9 C14 C15 N12 -3.3(2) . .
C25 C14 C15 N12 117.2(2) . .
N10 C14 C15 N11 -2.8(2) . .
N9 C14 C15 N11 115.03(19) . .
C25 C14 C15 N11 -124.5(2) . .
N10 C14 C15 C27 119.4(2) . .
N9 C14 C15 C27 -122.7(2) . .
C25 C14 C15 C27 -2.3(3) . .
N3 C2 C19 C20 -140.2(2) . .
N1 C2 C19 C20 85.3(2) . .
C3 C2 C19 C20 -26.7(2) . .
C2 C19 C20 C21 42.2(3) . .
C19 C20 C21 C3 -41.0(3) . .
N4 C3 C21 C20 137.1(2) . .
N2 C3 C21 C20 -88.1(3) . .
C2 C3 C21 C20 23.8(3) . .
N7 C8 C22 C23 -138.2(2) . .
N5 C8 C22 C23 87.1(3) . .
C9 C8 C22 C23 -25.1(3) . .
C8 C22 C23 C24 40.6(3) . .
C22 C23 C24 C9 -40.4(3) . .
N6 C9 C24 C23 -88.2(3) . .
N8 C9 C24 C23 137.2(2) . .
C8 C9 C24 C23 24.0(3) . .
N10 C14 C25 C26 -136.7(3) . .
N9 C14 C25 C26 89.4(3) . .
C15 C14 C25 C26 -23.0(3) . .
C14 C25 C26 C27 40.2(3) . .
C25 C26 C27 C15 -41.4(3) . .
N12 C15 C27 C26 -86.3(3) . .
N11 C15 C27 C26 139.3(3) . .
C14 C15 C27 C26 26.1(3) . .
O1 C1 N1 C17 1.2(4) . .
N2 C1 N1 C17 -176.3(2) . .
O1 C1 N1 C2 176.0(2) . .
N2 C1 N1 C2 -1.5(3) . .
N11 C17 N1 C1 -103.9(3) 3_655 .
N11 C17 N1 C2 82.0(3) 3_655 .
N3 C2 N1 C1 110.9(2) . .
C19 C2 N1 C1 -113.6(2) . .
C3 C2 N1 C1 0.0(2) . .
N3 C2 N1 C17 -74.5(3) . .
C19 C2 N1 C17 60.9(3) . .
C3 C2 N1 C17 174.6(2) . .
O1 C1 N2 C5 -1.9(4) . .
N1 C1 N2 C5 175.6(2) . .
O1 C1 N2 C3 -175.0(2) . .
N1 C1 N2 C3 2.6(3) . .
N5 C5 N2 C1 102.3(3) . .
N5 C5 N2 C3 -85.6(3) . .
N4 C3 N2 C1 -113.3(2) . .
C21 C3 N2 C1 111.1(2) . .
C2 C3 N2 C1 -2.4(2) . .
N4 C3 N2 C5 73.9(3) . .
C21 C3 N2 C5 -61.7(3) . .
C2 C3 N2 C5 -175.2(2) . .
O4 C4 N3 C2 -174.4(2) . .
N4 C4 N3 C2 2.6(3) . .
O4 C4 N3 C18 -7.7(4) . .
N4 C4 N3 C18 169.3(2) . .
N1 C2 N3 C4 -113.4(2) . .
C19 C2 N3 C4 112.3(2) . .
C3 C2 N3 C4 -2.6(3) . .
N1 C2 N3 C18 80.4(3) . .
C19 C2 N3 C18 -53.9(3) . .
C3 C2 N3 C18 -168.8(2) . .
N12 C18 N3 C4 106.9(3) 3_655 .
N12 C18 N3 C2 -88.0(3) 3_655 .
O4 C4 N4 C6 1.6(4) . .
N3 C4 N4 C6 -175.4(2) . .
O4 C4 N4 C3 175.7(2) . .
N3 C4 N4 C3 -1.3(3) . .
N7 C6 N4 C4 -98.1(3) . .
N7 C6 N4 C3 88.6(3) . .
N2 C3 N4 C4 110.5(2) . .
C21 C3 N4 C4 -115.2(2) . .
C2 C3 N4 C4 -0.3(3) . .
N2 C3 N4 C6 -75.6(3) . .
C21 C3 N4 C6 58.7(3) . .
C2 C3 N4 C6 173.6(2) . .
O2 C7 N5 C5 -0.2(4) . .
N6 C7 N5 C5 -177.6(2) . .
O2 C7 N5 C8 172.1(2) . .
N6 C7 N5 C8 -5.3(3) . .
N2 C5 N5 C7 -103.4(3) . .
N2 C5 N5 C8 85.2(3) . .
N7 C8 N5 C7 114.2(2) . .
C22 C8 N5 C7 -111.2(2) . .
C9 C8 N5 C7 2.7(3) . .
N7 C8 N5 C5 -73.8(3) . .
C22 C8 N5 C5 60.8(3) . .
C9 C8 N5 C5 174.7(2) . .
O2 C7 N6 C11 -0.1(4) . .
N5 C7 N6 C11 177.3(2) . .
O2 C7 N6 C9 -171.7(2) . .
N5 C7 N6 C9 5.7(3) . .
N9 C11 N6 C7 109.5(3) . .
N9 C11 N6 C9 -80.0(3) . .
N8 C9 N6 C7 -114.5(2) . .
C24 C9 N6 C7 110.0(2) . .
C8 C9 N6 C7 -3.8(3) . .
N8 C9 N6 C11 74.3(3) . .
C24 C9 N6 C11 -61.2(3) . .
C8 C9 N6 C11 -175.0(2) . .
O5 C10 N7 C8 -169.8(2) . .
N8 C10 N7 C8 8.6(3) . .
O5 C10 N7 C6 -0.4(4) . .
N8 C10 N7 C6 178.0(2) . .
N5 C8 N7 C10 -116.1(2) . .
C22 C8 N7 C10 109.9(2) . .
C9 C8 N7 C10 -4.7(3) . .
N5 C8 N7 C6 74.8(3) . .
C22 C8 N7 C6 -59.3(3) . .
C9 C8 N7 C6 -173.9(2) . .
N4 C6 N7 C10 104.3(3) . .
N4 C6 N7 C8 -87.6(3) . .
O5 C10 N8 C12 5.2(4) . .
N7 C10 N8 C12 -173.2(2) . .
O5 C10 N8 C9 169.5(2) . .
N7 C10 N8 C9 -8.9(3) . .
N10 C12 N8 C10 -112.0(3) . .
N10 C12 N8 C9 85.8(3) . .
N6 C9 N8 C10 116.5(2) . .
C24 C9 N8 C10 -109.2(3) . .
C8 C9 N8 C10 5.7(3) . .
N6 C9 N8 C12 -80.0(3) . .
C24 C9 N8 C12 54.4(3) . .
C8 C9 N8 C12 169.3(2) . .
O3 C13 N9 C11 12.4(4) . .
N12 C13 N9 C11 -165.5(2) . .
O3 C13 N9 C14 173.4(2) . .
N12 C13 N9 C14 -4.5(3) . .
N6 C11 N9 C13 -114.0(3) . .
N6 C11 N9 C14 87.2(3) . .
N10 C14 N9 C13 115.9(2) . .
C25 C14 N9 C13 -108.9(2) . .
C15 C14 N9 C13 4.8(3) . .
N10 C14 N9 C11 -83.8(3) . .
C25 C14 N9 C11 51.3(3) . .
C15 C14 N9 C11 165.1(2) . .
O6 C16 N10 C14 -178.3(2) . .
N11 C16 N10 C14 -0.6(3) . .
O6 C16 N10 C12 -5.2(4) . .
N11 C16 N10 C12 172.5(2) . .
N9 C14 N10 C16 -108.5(2) . .
C25 C14 N10 C16 116.8(2) . .
C15 C14 N10 C16 2.2(2) . .
N9 C14 N10 C12 78.5(3) . .
C25 C14 N10 C12 -56.2(3) . .
C15 C14 N10 C12 -170.8(2) . .
N8 C12 N10 C16 105.9(3) . .
N8 C12 N10 C14 -81.8(3) . .
O6 C16 N11 C17 10.1(4) . 3_655
N10 C16 N11 C17 -167.65(19) . 3_655
O6 C16 N11 C15 176.2(2) . .
N10 C16 N11 C15 -1.5(3) . .
N12 C15 N11 C16 113.5(2) . .
C27 C15 N11 C16 -112.2(2) . .
C14 C15 N11 C16 2.8(2) . .
N12 C15 N11 C17 -80.7(3) . 3_655
C27 C15 N11 C17 53.7(3) . 3_655
C14 C15 N11 C17 168.64(19) . 3_655
O3 C13 N12 C18 -1.9(4) . 3_655
N9 C13 N12 C18 176.0(2) . 3_655
O3 C13 N12 C15 -175.8(2) . .
N9 C13 N12 C15 2.1(3) . .
N11 C15 N12 C13 -109.6(2) . .
C27 C15 N12 C13 114.8(2) . .
C14 C15 N12 C13 0.9(3) . .
N11 C15 N12 C18 76.7(3) . 3_655
C27 C15 N12 C18 -58.9(3) . 3_655
C14 C15 N12 C18 -172.8(2) . 3_655
C28 C29 O7 C28 -54.2(9) 3_666 .
C29 C28 O7 C29 51.6(9) 3_666 .
